data_7023322
loop_
_publ_author_name
'Liu, Zicheng'
'Xu, Junjie'
'Ruan, Wenqing'
'Fu, Chen'
'Zhang, Hui-Jun'
'Wen, Ting-Bin'

_publ_section_title
;
 A half-sandwich 1,2-azaborolyl ruthenium complex: synthesis,
 characterization, and evaluation of its catalytic activities.
;
_journal_issue 33
_journal_name_full 'Dalton transactions (Cambridge, England : 2003)'
_journal_page_first 11976
_journal_page_last 11980
_journal_paper_doi 10.1039/c3dt51177d
_journal_volume 42
_journal_year 2013
_chemical_formula_moiety 'C51 H48 B N P2 Ru'
_chemical_formula_sum 'C51 H48 B N P2 Ru'
_chemical_formula_weight 848.72
_chemical_name_systematic
; 
 ? 
;
_space_group_IT_number 19
_symmetry_cell_setting orthorhombic
_symmetry_space_group_name_Hall 'P 2ac 2ab'
_symmetry_space_group_name_H-M 'P 21 21 21'
_atom_sites_solution_hydrogens geom
_atom_sites_solution_primary direct
_atom_sites_solution_secondary difmap
_audit_creation_method SHELXL-97
_cell_angle_alpha 90.00
_cell_angle_beta 90.00
_cell_angle_gamma 90.00
_cell_formula_units_Z 4
_cell_length_a 9.9813(4)
_cell_length_b 14.1738(5)
_cell_length_c 29.0404(11)
_cell_measurement_reflns_used 6957
_cell_measurement_temperature 123(2)
_cell_measurement_theta_max 29.0928
_cell_measurement_theta_min 2.8014
_cell_volume 4108.4(3)
_computing_structure_refinement 'SHELXL-97 (Sheldrick, 1997)'
_computing_structure_solution 'SHELXS-97 (Sheldrick, 1990)'
_diffrn_ambient_temperature 123(2)
_diffrn_measured_fraction_theta_full 0.998
_diffrn_measured_fraction_theta_max 0.998
_diffrn_radiation_monochromator graphite
_diffrn_radiation_source 'fine-focus sealed tube'
_diffrn_radiation_type MoK\a
_diffrn_radiation_wavelength 0.71073
_diffrn_reflns_av_R_equivalents 0.0330
_diffrn_reflns_av_sigmaI/netI 0.0745
_diffrn_reflns_limit_h_max 12
_diffrn_reflns_limit_h_min -7
_diffrn_reflns_limit_k_max 17
_diffrn_reflns_limit_k_min -10
_diffrn_reflns_limit_l_max 30
_diffrn_reflns_limit_l_min -35
_diffrn_reflns_number 12358
_diffrn_reflns_theta_full 26.00
_diffrn_reflns_theta_max 26.00
_diffrn_reflns_theta_min 2.81
_exptl_absorpt_coefficient_mu 0.497
_exptl_absorpt_correction_T_max 1.00000
_exptl_absorpt_correction_T_min 0.95632
_exptl_absorpt_correction_type multi-scan
_exptl_absorpt_process_details
;
CrysAlisPro, Oxford Diffraction Ltd.,
Version 1.171.33.46 (release 27-08-2009 CrysAlis171 .NET)
(compiled Aug 27 2009,17:19:36)
Empirical absorption correction using spherical harmonics,
 implemented in SCALE3 ABSPACK scaling algorithm.
;
_exptl_crystal_colour orange-red
_exptl_crystal_density_diffrn 1.372
_exptl_crystal_density_method 'not measured'
_exptl_crystal_description block
_exptl_crystal_F_000 1760
_exptl_crystal_size_max 0.36
_exptl_crystal_size_mid 0.28
_exptl_crystal_size_min 0.18
_refine_diff_density_max 0.614
_refine_diff_density_min -0.448
_refine_diff_density_rms 0.061
_refine_ls_abs_structure_details 'Flack H D (1983), Acta Cryst. A39, 876-881'
_refine_ls_abs_structure_Flack -0.042(16)
_refine_ls_extinction_method none
_refine_ls_goodness_of_fit_ref 0.915
_refine_ls_hydrogen_treatment mixed
_refine_ls_matrix_type full
_refine_ls_number_parameters 508
_refine_ls_number_reflns 7826
_refine_ls_number_restraints 0
_refine_ls_restrained_S_all 0.915
_refine_ls_R_factor_all 0.0394
_refine_ls_R_factor_gt 0.0308
_refine_ls_shift/su_max 0.004
_refine_ls_shift/su_mean 0.000
_refine_ls_structure_factor_coef Fsqd
_refine_ls_weighting_details 'calc w=1/[\s^2^(Fo^2^)+(0.0013P)^2^+0.0000P] where P=(Fo^2^+2Fc^2^)/3'
_refine_ls_weighting_scheme calc
_refine_ls_wR_factor_gt 0.0403
_refine_ls_wR_factor_ref 0.0412
_reflns_number_gt 6617
_reflns_number_total 7826
_reflns_threshold_expression >2sigma(I)
_cod_data_source_file c3dt51177d.txt
_cod_data_source_block compound-2
_cod_depositor_comments
;
The following automatic conversions were performed:

'_symmetry_cell_setting' value 'Orthorhombic' changed to
'orthorhombic' according to
/home/saulius/struct/CIF-dictionaries/cif_core.dic dictionary named
'cif_core.dic' version 2.4.2 from 2011-04-26.

Automatic conversion script
Id: cif_fix_values 1891 2012-01-12 08:04:46Z andrius 
;
_cod_original_sg_symbol_H-M P2(1)2(1)2(1)
_cod_database_code 7023322

loop_
_symmetry_equiv_pos_as_xyz
'x, y, z'
'-x+1/2, -y, z+1/2'
'-x, y+1/2, -z+1/2'
'x+1/2, -y+1/2, -z'

loop_
_atom_site_label
_atom_site_type_symbol
_atom_site_fract_x
_atom_site_fract_y
_atom_site_fract_z
_atom_site_U_iso_or_equiv
_atom_site_adp_type
_atom_site_occupancy
_atom_site_symmetry_multiplicity
_atom_site_calc_flag
_atom_site_refinement_flags
Ru1 Ru 0.88609(2) 0.521371(15) 0.924859(8) 0.01018(5) Uani 1 1 d .
H1 H 1.0290(17) 0.4986(15) 0.9236(7) 0.015 Uiso 1 1 d .
P1 P 0.95133(7) 0.60173(5) 0.86024(3) 0.01153(18) Uani 1 1 d .
P2 P 0.87882(7) 0.37177(5) 0.89525(2) 0.01148(15) Uani 1 1 d .
B1 B 0.7694(3) 0.6516(2) 0.95942(12) 0.0153(8) Uani 1 1 d .
N1 N 0.6856(2) 0.56541(16) 0.96397(8) 0.0122(6) Uani 1 1 d .
C1 C 0.8999(3) 0.62624(19) 0.98312(9) 0.0163(7) Uani 1 1 d .
H1A H 0.9764 0.6702 0.9890 0.020 Uiso 1 1 calc R
C2 C 0.8869(3) 0.5341(2) 1.00096(8) 0.0182(6) Uani 1 1 d .
H2A H 0.9517 0.5025 1.0222 0.022 Uiso 1 1 calc R
C3 C 0.7639(2) 0.49647(19) 0.98645(9) 0.0144(7) Uani 1 1 d .
H3A H 0.7295 0.4331 0.9959 0.017 Uiso 1 1 calc R
C4 C 0.5357(3) 0.5484(2) 0.96084(11) 0.0177(7) Uani 1 1 d .
C5 C 0.4679(3) 0.6293(2) 0.93679(13) 0.0496(12) Uani 1 1 d .
H5A H 0.5026 0.6347 0.9053 0.074 Uiso 1 1 calc R
H5B H 0.4857 0.6879 0.9536 0.074 Uiso 1 1 calc R
H5C H 0.3711 0.6179 0.9358 0.074 Uiso 1 1 calc R
C6 C 0.4810(3) 0.5439(3) 1.00965(10) 0.0456(12) Uani 1 1 d .
H6A H 0.3840 0.5337 1.0086 0.068 Uiso 1 1 calc R
H6B H 0.5002 0.6034 1.0256 0.068 Uiso 1 1 calc R
H6C H 0.5237 0.4917 1.0262 0.068 Uiso 1 1 calc R
C7 C 0.5064(2) 0.4582(2) 0.93573(12) 0.0448(11) Uani 1 1 d .
H7A H 0.5415 0.4622 0.9043 0.067 Uiso 1 1 calc R
H7B H 0.4093 0.4480 0.9347 0.067 Uiso 1 1 calc R
H7C H 0.5491 0.4054 0.9518 0.067 Uiso 1 1 calc R
C8 C 0.7280(3) 0.7448(2) 0.93715(10) 0.0189(8) Uani 1 1 d .
C9 C 0.7024(3) 0.8167(2) 0.91701(11) 0.0191(8) Uani 1 1 d .
C10 C 0.6685(3) 0.8976(2) 0.88953(10) 0.0185(7) Uani 1 1 d .
C11 C 0.5383(3) 0.9075(2) 0.87215(10) 0.0259(8) Uani 1 1 d .
H11A H 0.4712 0.8630 0.8802 0.031 Uiso 1 1 calc R
C12 C 0.5076(3) 0.9811(3) 0.84363(10) 0.0310(8) Uani 1 1 d .
H12A H 0.4186 0.9879 0.8325 0.037 Uiso 1 1 calc R
C13 C 0.6037(3) 1.0451(2) 0.83079(10) 0.0325(8) Uani 1 1 d .
H13A H 0.5821 1.0951 0.8103 0.039 Uiso 1 1 calc R
C14 C 0.7322(3) 1.0362(2) 0.84800(11) 0.0317(8) Uani 1 1 d .
H14A H 0.7990 1.0809 0.8397 0.038 Uiso 1 1 calc R
C15 C 0.7632(3) 0.9635(2) 0.87683(10) 0.0226(8) Uani 1 1 d .
H15A H 0.8519 0.9580 0.8884 0.027 Uiso 1 1 calc R
C16 C 0.8274(3) 0.6382(2) 0.81724(10) 0.0142(7) Uani 1 1 d .
C17 C 0.6952(3) 0.6532(2) 0.83130(11) 0.0185(8) Uani 1 1 d .
H17A H 0.6709 0.6408 0.8623 0.022 Uiso 1 1 calc R
C18 C 0.5992(3) 0.6857(2) 0.80086(11) 0.0277(8) Uani 1 1 d .
H18A H 0.5097 0.6949 0.8110 0.033 Uiso 1 1 calc R
C19 C 0.6334(3) 0.7047(2) 0.75589(11) 0.0314(9) Uani 1 1 d .
H19A H 0.5680 0.7286 0.7351 0.038 Uiso 1 1 calc R
C20 C 0.7615(3) 0.6893(2) 0.74114(11) 0.0308(9) Uani 1 1 d .
H20A H 0.7842 0.7002 0.7098 0.037 Uiso 1 1 calc R
C21 C 0.8576(3) 0.6580(2) 0.77147(10) 0.0204(7) Uani 1 1 d .
H21A H 0.9469 0.6498 0.7609 0.024 Uiso 1 1 calc R
C22 C 1.0366(2) 0.71430(19) 0.87268(9) 0.0112(7) Uani 1 1 d .
C23 C 1.0228(3) 0.7945(2) 0.84598(10) 0.0180(7) Uani 1 1 d .
H23A H 0.9610 0.7942 0.8211 0.022 Uiso 1 1 calc R
C24 C 1.0962(3) 0.8748(2) 0.85457(11) 0.0229(7) Uani 1 1 d .
H24A H 1.0857 0.9287 0.8355 0.027 Uiso 1 1 calc R
C25 C 1.1859(3) 0.8770(2) 0.89132(11) 0.0221(8) Uani 1 1 d .
H25A H 1.2364 0.9324 0.8975 0.027 Uiso 1 1 calc R
C26 C 1.2009(2) 0.7980(2) 0.91865(12) 0.0204(7) Uani 1 1 d .
H26A H 1.2625 0.7986 0.9436 0.025 Uiso 1 1 calc R
C27 C 1.1258(3) 0.71776(18) 0.90959(9) 0.0175(7) Uani 1 1 d .
H27A H 1.1354 0.6641 0.9289 0.021 Uiso 1 1 calc R
C28 C 1.0799(2) 0.54833(19) 0.82243(9) 0.0128(7) Uani 1 1 d .
C29 C 1.2160(2) 0.5653(2) 0.82878(10) 0.0152(7) Uani 1 1 d .
H29A H 1.2443 0.6104 0.8509 0.018 Uiso 1 1 calc R
C30 C 1.3110(2) 0.5165(2) 0.80299(9) 0.0211(7) Uani 1 1 d .
H30A H 1.4036 0.5284 0.8078 0.025 Uiso 1 1 calc R
C31 C 1.2723(3) 0.4517(2) 0.77084(10) 0.0243(8) Uani 1 1 d .
H31A H 1.3378 0.4188 0.7534 0.029 Uiso 1 1 calc R
C32 C 1.1372(3) 0.4338(2) 0.76367(10) 0.0227(7) Uani 1 1 d .
H32A H 1.1099 0.3887 0.7414 0.027 Uiso 1 1 calc R
C33 C 1.0427(3) 0.4821(2) 0.78919(8) 0.0176(6) Uani 1 1 d .
H33A H 0.9503 0.4701 0.7840 0.021 Uiso 1 1 calc R
C34 C 1.0370(3) 0.3021(2) 0.89144(10) 0.0120(7) Uani 1 1 d .
C35 C 1.1564(2) 0.3457(2) 0.87956(9) 0.0151(7) Uani 1 1 d .
H35A H 1.1583 0.4120 0.8749 0.018 Uiso 1 1 calc R
C36 C 1.2737(3) 0.2935(2) 0.87441(10) 0.0196(7) Uani 1 1 d .
H36A H 1.3546 0.3246 0.8663 0.024 Uiso 1 1 calc R
C37 C 1.2736(3) 0.1977(2) 0.88093(10) 0.0232(8) Uani 1 1 d .
H37A H 1.3537 0.1624 0.8770 0.028 Uiso 1 1 calc R
C38 C 1.1565(3) 0.1534(2) 0.89318(11) 0.0275(9) Uani 1 1 d .
H38A H 1.1563 0.0873 0.8985 0.033 Uiso 1 1 calc R
C39 C 1.0391(3) 0.2043(2) 0.89781(10) 0.0204(7) Uani 1 1 d .
H39A H 0.9585 0.1722 0.9055 0.024 Uiso 1 1 calc R
C40 C 0.7825(2) 0.28714(19) 0.93024(10) 0.0139(7) Uani 1 1 d .
C41 C 0.8265(2) 0.2730(2) 0.97511(10) 0.0176(7) Uani 1 1 d .
H41A H 0.8980 0.3101 0.9868 0.021 Uiso 1 1 calc R
C42 C 0.7680(3) 0.2057(2) 1.00279(10) 0.0187(7) Uani 1 1 d .
H42A H 0.8002 0.1964 1.0332 0.022 Uiso 1 1 calc R
C43 C 0.6630(3) 0.1518(2) 0.98670(10) 0.0201(8) Uani 1 1 d .
H43A H 0.6223 0.1053 1.0057 0.024 Uiso 1 1 calc R
C44 C 0.6184(3) 0.16684(19) 0.94238(9) 0.0223(7) Uani 1 1 d .
H44A H 0.5465 0.1300 0.9307 0.027 Uiso 1 1 calc R
C45 C 0.6763(2) 0.23431(19) 0.91466(10) 0.0165(7) Uani 1 1 d .
H45A H 0.6424 0.2445 0.8845 0.020 Uiso 1 1 calc R
C46 C 0.8078(3) 0.3493(2) 0.83745(9) 0.0115(7) Uani 1 1 d .
C47 C 0.7096(2) 0.4117(2) 0.82185(10) 0.0134(7) Uani 1 1 d .
H47A H 0.6795 0.4610 0.8414 0.016 Uiso 1 1 calc R
C48 C 0.6553(3) 0.4023(2) 0.77779(10) 0.0202(8) Uani 1 1 d .
H48A H 0.5890 0.4455 0.7674 0.024 Uiso 1 1 calc R
C49 C 0.6976(3) 0.3310(2) 0.74954(11) 0.0233(8) Uani 1 1 d .
H49A H 0.6614 0.3252 0.7194 0.028 Uiso 1 1 calc R
C50 C 0.7936(3) 0.2668(2) 0.76482(10) 0.0199(8) Uani 1 1 d .
H50A H 0.8214 0.2162 0.7457 0.024 Uiso 1 1 calc R
C51 C 0.8476(3) 0.2781(2) 0.80825(10) 0.0172(7) Uani 1 1 d .
H51A H 0.9145 0.2351 0.8183 0.021 Uiso 1 1 calc R

loop_
_atom_site_aniso_label
_atom_site_aniso_U_11
_atom_site_aniso_U_22
_atom_site_aniso_U_33
_atom_site_aniso_U_23
_atom_site_aniso_U_13
_atom_site_aniso_U_12
Ru1 0.01090(10) 0.00985(9) 0.00979(10) 0.00045(13) 0.00005(12) 0.00107(10)
P1 0.0122(4) 0.0106(4) 0.0117(4) 0.0012(4) -0.0020(4) -0.0007(3)
P2 0.0125(4) 0.0118(4) 0.0102(4) 0.0004(3) -0.0010(4) 0.0006(3)
B1 0.0179(19) 0.0154(19) 0.013(2) -0.0031(17) 0.0053(17) -0.0011(14)
N1 0.0119(12) 0.0123(13) 0.0125(14) -0.0001(12) 0.0002(12) 0.0041(10)
C1 0.0152(16) 0.0182(15) 0.0156(16) -0.0054(14) -0.0001(15) -0.0001(14)
C2 0.0176(13) 0.0324(18) 0.0047(13) -0.0033(15) -0.0026(14) 0.0089(17)
C3 0.0203(15) 0.0117(19) 0.0113(15) 0.0021(13) 0.0051(13) 0.0016(11)
C4 0.0103(14) 0.0196(18) 0.0230(19) -0.0038(15) 0.0002(15) 0.0009(12)
C5 0.0101(16) 0.057(3) 0.082(3) 0.026(3) -0.008(2) -0.0004(16)
C6 0.0154(17) 0.092(4) 0.030(2) -0.004(2) 0.0098(16) -0.0042(19)
C7 0.0139(16) 0.046(3) 0.074(3) -0.034(2) 0.0058(18) -0.0063(14)
C8 0.0161(15) 0.0167(17) 0.024(2) -0.0050(16) 0.0066(15) -0.0023(13)
C9 0.0154(15) 0.0177(17) 0.024(2) -0.0018(17) 0.0076(15) -0.0004(12)
C10 0.0234(17) 0.0144(17) 0.0178(18) -0.0015(16) 0.0042(15) 0.0032(13)
C11 0.0228(18) 0.0211(19) 0.034(2) 0.0017(18) 0.0016(16) 0.0016(14)
C12 0.0346(19) 0.0260(18) 0.032(2) -0.001(2) -0.0057(16) 0.0117(18)
C13 0.058(2) 0.0202(18) 0.0196(17) 0.0007(15) -0.002(2) 0.0123(19)
C14 0.0392(19) 0.022(2) 0.033(2) 0.0038(19) 0.0110(17) -0.0018(16)
C15 0.0229(16) 0.0166(19) 0.0283(19) 0.0003(17) 0.0019(15) 0.0012(14)
C16 0.0207(17) 0.0067(16) 0.0153(17) 0.0002(15) -0.0035(14) -0.0022(12)
C17 0.0166(17) 0.0182(18) 0.0208(19) -0.0022(16) -0.0041(15) 0.0022(13)
C18 0.0190(18) 0.0242(18) 0.040(2) -0.0032(18) -0.0139(18) -0.0006(15)
C19 0.032(2) 0.0233(18) 0.039(2) 0.0052(18) -0.027(2) 0.0010(17)
C20 0.042(2) 0.037(2) 0.0139(19) 0.0101(18) -0.0148(18) -0.0032(17)
C21 0.0150(18) 0.0272(18) 0.0190(17) 0.0065(16) -0.0036(15) -0.0031(13)
C22 0.0091(14) 0.0125(16) 0.0121(16) -0.0045(14) 0.0016(13) 0.0035(12)
C23 0.0179(16) 0.0152(17) 0.0210(18) 0.0024(16) -0.0039(15) -0.0008(13)
C24 0.0214(18) 0.0152(16) 0.0321(19) 0.0056(16) 0.0013(17) 0.0020(14)
C25 0.0124(16) 0.0143(17) 0.040(2) -0.0110(18) 0.0073(16) -0.0053(13)
C26 0.0131(14) 0.0217(17) 0.026(2) -0.0096(18) -0.0020(16) -0.0024(12)
C27 0.0189(15) 0.0161(15) 0.0174(17) 0.0009(13) 0.0021(16) 0.0045(14)
C28 0.0156(17) 0.0125(16) 0.0102(15) 0.0019(13) 0.0035(12) 0.0005(11)
C29 0.0167(16) 0.0119(16) 0.0171(18) -0.0021(15) -0.0012(14) -0.0028(13)
C30 0.0136(14) 0.0216(16) 0.0280(18) 0.0011(19) 0.0056(13) -0.0008(14)
C31 0.0301(18) 0.0203(19) 0.0226(18) -0.0047(16) 0.0127(16) -0.0030(14)
C32 0.033(2) 0.0189(16) 0.0157(16) -0.0018(15) 0.0028(16) -0.0095(15)
C33 0.0186(14) 0.0178(15) 0.0164(15) 0.0004(17) 0.0018(13) -0.0051(14)
C34 0.0189(15) 0.0095(15) 0.0076(16) -0.0035(14) -0.0010(14) -0.0004(12)
C35 0.0199(17) 0.0155(16) 0.0098(16) 0.0022(14) -0.0025(13) 0.0040(12)
C36 0.0165(16) 0.030(2) 0.0125(17) -0.0059(17) -0.0032(14) 0.0046(14)
C37 0.0215(17) 0.029(2) 0.0187(19) -0.0068(17) -0.0071(16) 0.0145(15)
C38 0.041(2) 0.0146(17) 0.027(2) -0.0040(17) -0.0028(17) 0.0086(15)
C39 0.0223(16) 0.0174(17) 0.0214(18) 0.0006(17) 0.0028(16) 0.0021(13)
C40 0.0167(15) 0.0129(15) 0.0121(17) -0.0017(16) 0.0040(15) 0.0045(12)
C41 0.0167(16) 0.0184(17) 0.0177(18) 0.0049(16) -0.0012(14) -0.0043(13)
C42 0.0240(17) 0.0223(18) 0.0097(17) 0.0014(16) -0.0042(14) 0.0031(14)
C43 0.0254(18) 0.0163(17) 0.0185(18) 0.0038(16) 0.0076(15) -0.0033(13)
C44 0.0175(14) 0.0253(17) 0.0240(18) 0.0024(15) -0.0042(17) -0.0044(16)
C45 0.0170(15) 0.0211(17) 0.0113(19) 0.0014(15) -0.0005(14) -0.0027(13)
C46 0.0104(15) 0.0148(17) 0.0094(17) 0.0000(14) 0.0035(13) -0.0027(12)
C47 0.0133(15) 0.0140(17) 0.0128(17) -0.0013(15) 0.0035(14) -0.0004(12)
C48 0.0131(17) 0.031(2) 0.0162(17) 0.0044(17) -0.0051(14) -0.0011(13)
C49 0.0184(18) 0.038(2) 0.0132(19) -0.0068(18) -0.0021(15) -0.0067(15)
C50 0.0174(17) 0.027(2) 0.0154(18) -0.0065(17) 0.0043(15) -0.0013(14)
C51 0.0158(17) 0.0163(17) 0.0193(18) -0.0001(15) -0.0030(14) 0.0001(12)

loop_
_atom_type_symbol
_atom_type_description
_atom_type_scat_dispersion_real
_atom_type_scat_dispersion_imag
_atom_type_scat_source
C C 0.0033 0.0016 'International Tables Vol C Tables 4.2.6.8 and 6.1.1.4'
H H 0.0000 0.0000 'International Tables Vol C Tables 4.2.6.8 and 6.1.1.4'
B B 0.0013 0.0007 'International Tables Vol C Tables 4.2.6.8 and 6.1.1.4'
N N 0.0061 0.0033 'International Tables Vol C Tables 4.2.6.8 and 6.1.1.4'
P P 0.1023 0.0942 'International Tables Vol C Tables 4.2.6.8 and 6.1.1.4'
Ru Ru -1.2594 0.8363 'International Tables Vol C Tables 4.2.6.8 and 6.1.1.4'

loop_
_geom_angle_atom_site_label_1
_geom_angle_atom_site_label_2
_geom_angle_atom_site_label_3
_geom_angle
C3 Ru1 C2 37.09(9)
C3 Ru1 C1 61.88(10)
C2 Ru1 C1 36.77(10)
C3 Ru1 P2 98.02(7)
C2 Ru1 P2 116.72(8)
C1 Ru1 P2 153.35(7)
C3 Ru1 P1 155.02(7)
C2 Ru1 P1 140.85(8)
C1 Ru1 P1 105.63(7)
P2 Ru1 P1 99.32(3)
C3 Ru1 N1 35.60(8)
C2 Ru1 N1 60.45(8)
C1 Ru1 N1 61.42(9)
P2 Ru1 N1 113.26(6)
P1 Ru1 N1 119.93(6)
C3 Ru1 B1 60.87(11)
C2 Ru1 B1 61.50(11)
C1 Ru1 B1 37.84(10)
P2 Ru1 B1 148.56(8)
P1 Ru1 B1 95.64(9)
N1 Ru1 B1 36.17(9)
C3 Ru1 H1 121.8(8)
C2 Ru1 H1 92.3(8)
C1 Ru1 H1 96.0(9)
P2 Ru1 H1 79.5(8)
P1 Ru1 H1 79.1(8)
N1 Ru1 H1 152.7(9)
B1 Ru1 H1 130.8(9)
C16 P1 C22 101.58(13)
C16 P1 C28 100.32(13)
C22 P1 C28 98.64(12)
C16 P1 Ru1 120.46(10)
C22 P1 Ru1 113.65(9)
C28 P1 Ru1 118.69(9)
C40 P2 C46 100.86(13)
C40 P2 C34 97.47(12)
C46 P2 C34 100.32(12)
C40 P2 Ru1 114.35(9)
C46 P2 Ru1 120.84(10)
C34 P2 Ru1 119.05(9)
N1 B1 C1 104.4(3)
N1 B1 C8 126.6(3)
C1 B1 C8 129.0(3)
N1 B1 Ru1 71.25(16)
C1 B1 Ru1 65.87(15)
C8 B1 Ru1 128.2(2)
C3 N1 B1 107.4(2)
C3 N1 C4 117.6(2)
B1 N1 C4 132.8(2)
C3 N1 Ru1 64.83(13)
B1 N1 Ru1 72.58(15)
C4 N1 Ru1 139.20(19)
C2 C1 B1 107.8(3)
C2 C1 Ru1 70.12(15)
B1 C1 Ru1 76.30(16)
C2 C1 H1A 125.8
B1 C1 H1A 125.8
Ru1 C1 H1A 125.8
C3 C2 C1 108.8(2)
C3 C2 Ru1 70.54(14)
C1 C2 Ru1 73.11(15)
C3 C2 H2A 125.5
C1 C2 H2A 125.5
Ru1 C2 H2A 125.5
C2 C3 N1 111.1(2)
C2 C3 Ru1 72.38(14)
N1 C3 Ru1 79.57(15)
C2 C3 H3A 124.0
N1 C3 H3A 124.0
Ru1 C3 H3A 124.0
C7 C4 C5 109.6(3)
C7 C4 N1 110.9(2)
C5 C4 N1 110.5(3)
C7 C4 C6 110.3(3)
C5 C4 C6 107.7(3)
N1 C4 C6 107.7(2)
C4 C5 H5A 109.5
C4 C5 H5B 109.5
H5A C5 H5B 109.5
C4 C5 H5C 109.5
H5A C5 H5C 109.5
H5B C5 H5C 109.5
C4 C6 H6A 109.5
C4 C6 H6B 109.5
H6A C6 H6B 109.5
C4 C6 H6C 109.5
H6A C6 H6C 109.5
H6B C6 H6C 109.5
C4 C7 H7A 109.5
C4 C7 H7B 109.5
H7A C7 H7B 109.5
C4 C7 H7C 109.5
H7A C7 H7C 109.5
H7B C7 H7C 109.5
C9 C8 B1 175.0(3)
C8 C9 C10 175.0(3)
C15 C10 C11 118.1(3)
C15 C10 C9 121.8(3)
C11 C10 C9 119.9(3)
C12 C11 C10 120.2(3)
C12 C11 H11A 119.9
C10 C11 H11A 119.9
C11 C12 C13 120.8(3)
C11 C12 H12A 119.6
C13 C12 H12A 119.6
C12 C13 C14 119.3(3)
C12 C13 H13A 120.3
C14 C13 H13A 120.3
C15 C14 C13 120.1(3)
C15 C14 H14A 120.0
C13 C14 H14A 120.0
C14 C15 C10 121.4(3)
C14 C15 H15A 119.3
C10 C15 H15A 119.3
C21 C16 C17 117.0(3)
C21 C16 P1 124.2(2)
C17 C16 P1 118.8(2)
C18 C17 C16 121.2(3)
C18 C17 H17A 119.4
C16 C17 H17A 119.4
C19 C18 C17 120.0(3)
C19 C18 H18A 120.0
C17 C18 H18A 120.0
C20 C19 C18 119.9(3)
C20 C19 H19A 120.1
C18 C19 H19A 120.1
C19 C20 C21 120.2(3)
C19 C20 H20A 119.9
C21 C20 H20A 119.9
C20 C21 C16 121.7(3)
C20 C21 H21A 119.2
C16 C21 H21A 119.2
C23 C22 C27 117.8(3)
C23 C22 P1 123.7(2)
C27 C22 P1 118.4(2)
C24 C23 C22 121.7(3)
C24 C23 H23A 119.2
C22 C23 H23A 119.2
C23 C24 C25 120.0(3)
C23 C24 H24A 120.0
C25 C24 H24A 120.0
C26 C25 C24 119.5(3)
C26 C25 H25A 120.3
C24 C25 H25A 120.3
C25 C26 C27 119.8(3)
C25 C26 H26A 120.1
C27 C26 H26A 120.1
C26 C27 C22 121.3(3)
C26 C27 H27A 119.3
C22 C27 H27A 119.3
C29 C28 C33 117.8(2)
C29 C28 P1 121.8(2)
C33 C28 P1 120.05(19)
C30 C29 C28 120.5(3)
C30 C29 H29A 119.7
C28 C29 H29A 119.7
C31 C30 C29 120.6(3)
C31 C30 H30A 119.7
C29 C30 H30A 119.7
C30 C31 C32 120.0(3)
C30 C31 H31A 120.0
C32 C31 H31A 120.0
C33 C32 C31 119.5(3)
C33 C32 H32A 120.2
C31 C32 H32A 120.2
C32 C33 C28 121.5(2)
C32 C33 H33A 119.2
C28 C33 H33A 119.2
C35 C34 C39 117.4(3)
C35 C34 P2 120.5(2)
C39 C34 P2 122.0(2)
C34 C35 C36 120.9(3)
C34 C35 H35A 119.6
C36 C35 H35A 119.6
C37 C36 C35 120.7(3)
C37 C36 H36A 119.6
C35 C36 H36A 119.6
C36 C37 C38 119.3(3)
C36 C37 H37A 120.3
C38 C37 H37A 120.3
C37 C38 C39 120.5(3)
C37 C38 H38A 119.7
C39 C38 H38A 119.7
C38 C39 C34 121.1(3)
C38 C39 H39A 119.4
C34 C39 H39A 119.4
C45 C40 C41 118.3(3)
C45 C40 P2 125.1(2)
C41 C40 P2 116.5(2)
C42 C41 C40 120.9(3)
C42 C41 H41A 119.6
C40 C41 H41A 119.6
C43 C42 C41 120.6(3)
C43 C42 H42A 119.7
C41 C42 H42A 119.7
C44 C43 C42 118.4(3)
C44 C43 H43A 120.8
C42 C43 H43A 120.8
C43 C44 C45 121.2(3)
C43 C44 H44A 119.4
C45 C44 H44A 119.4
C40 C45 C44 120.6(3)
C40 C45 H45A 119.7
C44 C45 H45A 119.7
C51 C46 C47 117.8(3)
C51 C46 P2 125.1(2)
C47 C46 P2 117.0(2)
C48 C47 C46 120.7(3)
C48 C47 H47A 119.7
C46 C47 H47A 119.7
C49 C48 C47 120.0(3)
C49 C48 H48A 120.0
C47 C48 H48A 120.0
C48 C49 C50 120.2(3)
C48 C49 H49A 119.9
C50 C49 H49A 119.9
C51 C50 C49 118.9(3)
C51 C50 H50A 120.5
C49 C50 H50A 120.5
C46 C51 C50 122.3(3)
C46 C51 H51A 118.8
C50 C51 H51A 118.8

loop_
_geom_bond_atom_site_label_1
_geom_bond_atom_site_label_2
_geom_bond_distance
Ru1 C3 2.194(2)
Ru1 C2 2.217(2)
Ru1 C1 2.256(3)
Ru1 P2 2.2893(7)
Ru1 P1 2.2897(8)
Ru1 N1 2.384(2)
Ru1 B1 2.402(3)
Ru1 H1 1.463(18)
P1 C16 1.832(3)
P1 C22 1.844(3)
P1 C28 1.850(3)
P2 C40 1.843(3)
P2 C46 1.850(3)
P2 C34 1.865(3)
B1 N1 1.486(4)
B1 C1 1.517(4)
B1 C8 1.528(4)
N1 C3 1.411(3)
N1 C4 1.518(3)
C1 C2 1.412(4)
C1 H1A 1.0000
C2 C3 1.403(3)
C2 H2A 1.0000
C3 H3A 1.0000
C4 C7 1.501(4)
C4 C5 1.503(4)
C4 C6 1.520(4)
C5 H5A 0.9800
C5 H5B 0.9800
C5 H5C 0.9800
C6 H6A 0.9800
C6 H6B 0.9800
C6 H6C 0.9800
C7 H7A 0.9800
C7 H7B 0.9800
C7 H7C 0.9800
C8 C9 1.204(4)
C9 C10 1.437(4)
C10 C15 1.379(4)
C10 C11 1.401(4)
C11 C12 1.366(4)
C11 H11A 0.9500
C12 C13 1.372(4)
C12 H12A 0.9500
C13 C14 1.383(4)
C13 H13A 0.9500
C14 C15 1.364(4)
C14 H14A 0.9500
C15 H15A 0.9500
C16 C21 1.392(4)
C16 C17 1.397(4)
C17 C18 1.383(4)
C17 H17A 0.9500
C18 C19 1.377(4)
C18 H18A 0.9500
C19 C20 1.366(4)
C19 H19A 0.9500
C20 C21 1.376(4)
C20 H20A 0.9500
C21 H21A 0.9500
C22 C23 1.383(4)
C22 C27 1.395(3)
C23 C24 1.377(4)
C23 H23A 0.9500
C24 C25 1.394(4)
C24 H24A 0.9500
C25 C26 1.381(4)
C25 H25A 0.9500
C26 C27 1.387(4)
C26 H26A 0.9500
C27 H27A 0.9500
C28 C29 1.392(3)
C28 C33 1.396(4)
C29 C30 1.392(4)
C29 H29A 0.9500
C30 C31 1.366(4)
C30 H30A 0.9500
C31 C32 1.388(3)
C31 H31A 0.9500
C32 C33 1.381(4)
C32 H32A 0.9500
C33 H33A 0.9500
C34 C35 1.386(3)
C34 C39 1.400(4)
C35 C36 1.393(3)
C35 H35A 0.9500
C36 C37 1.370(4)
C36 H36A 0.9500
C37 C38 1.374(4)
C37 H37A 0.9500
C38 C39 1.383(4)
C38 H38A 0.9500
C39 H39A 0.9500
C40 C45 1.375(4)
C40 C41 1.390(4)
C41 C42 1.377(4)
C41 H41A 0.9500
C42 C43 1.379(4)
C42 H42A 0.9500
C43 C44 1.379(4)
C43 H43A 0.9500
C44 C45 1.377(4)
C44 H44A 0.9500
C45 H45A 0.9500
C46 C51 1.377(4)
C46 C47 1.396(4)
C47 C48 1.396(4)
C47 H47A 0.9500
C48 C49 1.369(4)
C48 H48A 0.9500
C49 C50 1.394(4)
C49 H49A 0.9500
C50 C51 1.381(4)
C50 H50A 0.9500
C51 H51A 0.9500
